data_4101231
_journal_name_full 'Journal of the American Chemical Society'
_journal_paper_doi 10.1021/ja060877j
_journal_year 2006
_chemical_formula_moiety 'C19 H21 N O4'
_chemical_formula_sum 'C19 H21 N O4'
_chemical_formula_weight 327.37
_space_group_IT_number 2
_space_group_name_Hall '-P 1'
_space_group_name_H-M_alt 'P -1'
_symmetry_cell_setting triclinic
_symmetry_space_group_name_Hall '-P 1'
_symmetry_space_group_name_H-M 'P -1'
_cell_angle_alpha 94.542(8)
_cell_angle_beta 93.456(7)
_cell_angle_gamma 90.805(6)
_cell_formula_units_Z 2
_cell_length_a 6.3238(9)
_cell_length_b 7.4780(10)
_cell_length_c 17.941(2)
_cell_measurement_temperature 150(1)
_cell_volume 844.1(2)
_diffrn_ambient_temperature 150(1)
_exptl_crystal_density_diffrn 1.288
_cod_depositor_comments
;
The following automatic conversions were performed:
'_symmetry_cell_setting' value 'Triclinic' changed to 'triclinic'
according to '/home/saulius/struct/CIF-dictionaries/cif_core.dic'
dictionary named 'cif_core.dic' version 2.4.1 from 2010-06-29.

Automatic conversion script
Id: cif_fix_enum 1527 2010-12-29 10:47:43Z saulius 
;
_cod_database_code 4101231

loop_
_symmetry_equiv_pos_as_xyz
'x, y, z'
'-x, -y, -z'

loop_
_atom_site_label
_atom_site_type_symbol
_atom_site_fract_x
_atom_site_fract_y
_atom_site_fract_z
_atom_site_U_iso_or_equiv
_atom_site_adp_type
_atom_site_occupancy
_atom_site_symmetry_multiplicity
_atom_site_calc_flag
_atom_site_refinement_flags
_atom_site_disorder_assembly
_atom_site_disorder_group
O1 O 0.7816(9) 0.6996(8) 0.3259(3) 0.0467(16) Uani 1 1 d . . .
O2 O 0.5547(9) 0.5673(8) 0.3981(3) 0.0494(16) Uani 1 1 d . . .
O3 O 1.4752(10) 0.9455(9) 0.6211(4) 0.0582(18) Uani 1 1 d . . .
O4 O 1.2814(10) 0.8146(9) 0.6969(3) 0.0575(18) Uani 1 1 d . . .
N1 N 1.3170(11) 0.8580(10) 0.6337(4) 0.0460(18) Uani 1 1 d . . .
C1 C 0.1632(12) 0.9847(11) 0.1266(5) 0.041(2) Uani 1 1 d . . .
H1A H 0.0655 0.8887 0.1052 0.050 Uiso 1 1 calc R . .
C2 C 0.0788(13) 1.1330(11) 0.1772(5) 0.043(2) Uani 1 1 d . . .
H2A H 0.0317 1.0967 0.2249 0.052 Uiso 1 1 calc R . .
C3 C -0.0933(13) 1.2250(13) 0.1273(5) 0.051(2) Uani 1 1 d . . .
H3A H -0.1882 1.1371 0.0996 0.061 Uiso 1 1 calc R . .
H3B H -0.1754 1.3092 0.1571 0.061 Uiso 1 1 calc R . .
C4 C 0.0464(14) 1.3222(13) 0.0746(5) 0.055(2) Uani 1 1 d . . .
H4A H 0.0138 1.2785 0.0228 0.067 Uiso 1 1 calc R . .
H4B H 0.0248 1.4507 0.0798 0.067 Uiso 1 1 calc R . .
C5 C 0.2750(13) 1.2781(12) 0.0996(5) 0.048(2) Uani 1 1 d . . .
H5A H 0.3853 1.3582 0.0842 0.058 Uiso 1 1 calc R . .
C6 C 0.2974(12) 1.0779(11) 0.0752(5) 0.040(2) Uani 1 1 d . . .
H6A H 0.2838 1.0398 0.0216 0.048 Uiso 1 1 calc R . .
C7 C 0.3975(13) 0.9517(11) 0.1279(5) 0.044(2) Uani 1 1 d . . .
H7A H 0.4828 1.0074 0.1712 0.053 Uiso 1 1 calc R . .
C8 C 0.2529(13) 1.2789(12) 0.1838(5) 0.048(2) Uani 1 1 d . . .
H8A H 0.2057 1.3930 0.2058 0.058 Uiso 1 1 calc R . .
H8B H 0.3812 1.2433 0.2107 0.058 Uiso 1 1 calc R . .
C9 C 0.4713(13) 0.7803(12) 0.0954(5) 0.045(2) Uani 1 1 d . . .
H9A H 0.4020 0.7347 0.0505 0.053 Uiso 1 1 calc R . .
C10 C 0.6258(12) 0.6832(11) 0.1228(5) 0.042(2) Uani 1 1 d . . .
H10A H 0.6600 0.5799 0.0941 0.050 Uiso 1 1 calc R . .
C11 C 0.7502(12) 0.7235(11) 0.1952(4) 0.040(2) Uani 1 1 d . . .
H11A H 0.7717 0.8523 0.2041 0.048 Uiso 1 1 calc R . .
H11B H 0.8883 0.6695 0.1922 0.048 Uiso 1 1 calc R . .
C12 C 0.6421(13) 0.6546(12) 0.2597(4) 0.047(2) Uani 1 1 d . . .
H12A H 0.5060 0.7109 0.2650 0.057 Uiso 1 1 calc R . .
H12B H 0.6194 0.5258 0.2519 0.057 Uiso 1 1 calc R . .
C13 C 0.7186(13) 0.6490(11) 0.3917(5) 0.040(2) Uani 1 1 d . . .
C14 C 0.8789(12) 0.7068(10) 0.4546(5) 0.0374(19) Uani 1 1 d . . .
C15 C 0.8256(13) 0.6826(10) 0.5273(5) 0.041(2) Uani 1 1 d . . .
H15A H 0.6943 0.6335 0.5361 0.049 Uiso 1 1 calc R . .
C16 C 0.9702(13) 0.7326(11) 0.5864(5) 0.042(2) Uani 1 1 d . . .
H16A H 0.9376 0.7187 0.6355 0.050 Uiso 1 1 calc R . .
C17 C 1.1631(12) 0.8032(11) 0.5711(5) 0.040(2) Uani 1 1 d . . .
C18 C 1.2192(13) 0.8269(11) 0.4997(5) 0.041(2) Uani 1 1 d . . .
H18A H 1.3514 0.8746 0.4913 0.049 Uiso 1 1 calc R . .
C19 C 1.0740(13) 0.7780(11) 0.4408(5) 0.042(2) Uani 1 1 d . . .
H19A H 1.1076 0.7930 0.3919 0.050 Uiso 1 1 calc R . .

loop_
_atom_site_aniso_label
_atom_site_aniso_U_11
_atom_site_aniso_U_22
_atom_site_aniso_U_33
_atom_site_aniso_U_23
_atom_site_aniso_U_13
_atom_site_aniso_U_12
O1 0.047(3) 0.057(4) 0.037(3) 0.010(3) 0.000(3) -0.013(3)
O2 0.037(3) 0.062(4) 0.050(4) 0.010(3) 0.008(3) -0.010(3)
O3 0.049(4) 0.067(4) 0.058(4) 0.001(3) 0.000(3) -0.011(3)
O4 0.054(4) 0.078(5) 0.040(4) 0.002(3) 0.007(3) 0.006(3)
N1 0.043(4) 0.052(5) 0.044(5) 0.002(4) 0.009(3) 0.004(3)
C1 0.035(4) 0.042(5) 0.047(5) 0.003(4) 0.006(4) -0.008(4)
C2 0.046(5) 0.045(5) 0.039(5) -0.003(4) 0.009(4) -0.003(4)
C3 0.039(5) 0.052(6) 0.062(6) -0.002(5) 0.003(4) -0.001(4)
C4 0.059(6) 0.054(6) 0.056(6) 0.011(5) 0.011(5) 0.013(5)
C5 0.039(5) 0.045(5) 0.063(6) 0.011(5) 0.009(4) -0.006(4)
C6 0.037(4) 0.043(5) 0.041(5) 0.010(4) 0.007(4) 0.004(4)
C7 0.044(5) 0.044(5) 0.044(5) 0.004(4) 0.004(4) 0.001(4)
C8 0.043(5) 0.042(5) 0.057(6) -0.007(4) -0.008(4) -0.002(4)
C9 0.045(5) 0.049(5) 0.040(5) 0.006(4) 0.001(4) 0.000(4)
C10 0.040(5) 0.039(5) 0.047(5) 0.002(4) 0.004(4) -0.002(4)
C11 0.034(4) 0.048(5) 0.039(5) 0.008(4) -0.007(4) -0.003(4)
C12 0.044(5) 0.055(6) 0.040(5) -0.001(4) -0.007(4) -0.010(4)
C13 0.040(5) 0.042(5) 0.041(5) 0.008(4) 0.010(4) 0.001(4)
C14 0.039(4) 0.031(4) 0.043(5) 0.007(4) 0.001(4) 0.005(3)
C15 0.044(5) 0.034(5) 0.047(5) 0.006(4) 0.012(4) -0.003(4)
C16 0.044(5) 0.045(5) 0.036(5) 0.008(4) 0.005(4) 0.001(4)
C17 0.038(5) 0.035(5) 0.047(5) 0.001(4) 0.002(4) 0.001(4)
C18 0.040(5) 0.039(5) 0.044(5) 0.003(4) 0.005(4) -0.001(4)
C19 0.044(5) 0.041(5) 0.044(5) 0.010(4) 0.016(4) 0.001(4)

loop_
_geom_bond_atom_site_label_1
_geom_bond_atom_site_label_2
_geom_bond_distance
_geom_bond_site_symmetry_2
_geom_bond_publ_flag
O1 C13 1.348(9) . ?
O1 C12 1.450(9) . ?
O2 C13 1.212(9) . ?
O3 N1 1.230(9) . ?
O4 N1 1.235(8) . ?
N1 C17 1.470(11) . ?
C1 C6 1.495(10) . ?
C1 C2 1.501(11) . ?
C1 C7 1.504(11) . ?
C2 C8 1.532(11) . ?
C2 C3 1.568(12) . ?
C3 C4 1.548(12) . ?
C4 C5 1.536(12) . ?
C5 C8 1.525(12) . ?
C5 C6 1.537(12) . ?
C6 C7 1.507(11) . ?
C7 C9 1.460(12) . ?
C9 C10 1.320(11) . ?
C10 C11 1.485(11) . ?
C11 C12 1.501(11) . ?
C13 C14 1.504(11) . ?
C14 C19 1.381(11) . ?
C14 C15 1.392(11) . ?
C15 C16 1.381(11) . ?
C16 C17 1.374(11) . ?
C17 C18 1.374(11) . ?
C18 C19 1.381(12) . ?
